data_4123103
loop_
_publ_author_name
'Huang, Wenliang'
'Dulong, Florian'
'Khan, Saeed I.'
'Cantat, Thibault'
'Diaconescu, Paula L.'

_publ_section_title
;
 Bimetallic Cleavage of Aromatic C-H Bonds by Rare-Earth-Metal Complexes.
;
_journal_name_full 'Journal of the American Chemical Society'
_journal_page_first 141208061549006
_journal_paper_doi 10.1021/ja510761j
_journal_year 2014
_chemical_formula_sum 'C52 H94 Er2 Fe2 N4 O2 Si4'
_chemical_formula_weight 1365.89
_chemical_name_systematic
; 
 ? 
;
_space_group_IT_number 2
_symmetry_cell_setting triclinic
_symmetry_space_group_name_Hall '-P 1'
_symmetry_space_group_name_H-M 'P -1'
_atom_sites_solution_hydrogens geom
_atom_sites_solution_primary direct
_atom_sites_solution_secondary difmap
_audit_creation_method SHELXL-97
_cell_angle_alpha 95.9650(10)
_cell_angle_beta 100.1150(10)
_cell_angle_gamma 104.4480(10)
_cell_formula_units_Z 2
_cell_length_a 10.8500(10)
_cell_length_b 12.5353(12)
_cell_length_c 23.562(2)
_cell_measurement_temperature 100(2)
_cell_volume 3018.1(5)
_computing_structure_refinement 'SHELXL-97 (Sheldrick, 1997)'
_computing_structure_solution 'SHELXS-97 (Sheldrick, 1990)'
_diffrn_ambient_temperature 100(2)
_diffrn_measured_fraction_theta_full 0.988
_diffrn_measured_fraction_theta_max 0.988
_diffrn_radiation_monochromator graphite
_diffrn_radiation_source 'fine-focus sealed tube'
_diffrn_radiation_type MoK\a
_diffrn_radiation_wavelength 0.71073
_diffrn_reflns_av_R_equivalents 0.0193
_diffrn_reflns_av_sigmaI/netI 0.0294
_diffrn_reflns_limit_h_max 12
_diffrn_reflns_limit_h_min -12
_diffrn_reflns_limit_k_max 14
_diffrn_reflns_limit_k_min -14
_diffrn_reflns_limit_l_max 27
_diffrn_reflns_limit_l_min -28
_diffrn_reflns_number 21049
_diffrn_reflns_theta_full 25.00
_diffrn_reflns_theta_max 25.00
_diffrn_reflns_theta_min 3.64
_exptl_absorpt_coefficient_mu 3.341
_exptl_absorpt_correction_T_max 0.9301
_exptl_absorpt_correction_T_min 0.5546
_exptl_crystal_density_diffrn 1.503
_exptl_crystal_density_method 'not measured'
_exptl_crystal_F_000 1388
_exptl_crystal_size_max 0.20
_exptl_crystal_size_mid 0.03
_exptl_crystal_size_min 0.02
_refine_diff_density_max 1.241
_refine_diff_density_min -0.494
_refine_diff_density_rms 0.080
_refine_ls_extinction_method none
_refine_ls_goodness_of_fit_ref 1.034
_refine_ls_hydrogen_treatment mixed
_refine_ls_matrix_type full
_refine_ls_number_parameters 623
_refine_ls_number_reflns 10483
_refine_ls_number_restraints 0
_refine_ls_restrained_S_all 1.034
_refine_ls_R_factor_all 0.0260
_refine_ls_R_factor_gt 0.0209
_refine_ls_shift/su_max 0.002
_refine_ls_shift/su_mean 0.000
_refine_ls_structure_factor_coef Fsqd
_refine_ls_weighting_details 'calc w=1/[\s^2^(Fo^2^)+(0.0215P)^2^+0.7615P] where P=(Fo^2^+2Fc^2^)/3'
_refine_ls_weighting_scheme calc
_refine_ls_wR_factor_gt 0.0457
_refine_ls_wR_factor_ref 0.0471
_reflns_number_gt 9312
_reflns_number_total 10483
_reflns_threshold_expression >2sigma(I)
_cod_data_source_file ja510761j_si_001.cif
_cod_data_source_block pld1226sm
_cod_original_cell_volume 3018.2(5)
_cod_original_sg_symbol_H-M P-1
_cod_database_code 4123103

loop_
_symmetry_equiv_pos_as_xyz
'x, y, z'
'-x, -y, -z'

loop_
_atom_site_label
_atom_site_type_symbol
_atom_site_fract_x
_atom_site_fract_y
_atom_site_fract_z
_atom_site_U_iso_or_equiv
_atom_site_adp_type
_atom_site_occupancy
_atom_site_symmetry_multiplicity
_atom_site_calc_flag
_atom_site_refinement_flags
Er1 Er 0.518498(12) 0.111691(10) 0.258508(5) 0.01139(4) Uani 1 1 d .
Er2 Er 0.520459(12) 0.393046(10) 0.249524(5) 0.01149(4) Uani 1 1 d .
Fe1 Fe 0.73418(4) 0.01915(3) 0.214673(17) 0.01469(9) Uani 1 1 d .
Fe2 Fe 0.75009(4) 0.58497(3) 0.329889(17) 0.01318(9) Uani 1 1 d .
Si1 Si 0.28247(8) -0.08992(7) 0.13566(4) 0.01732(18) Uani 1 1 d .
Si2 Si 0.67904(8) 0.08435(7) 0.40961(4) 0.01723(18) Uani 1 1 d .
Si3 Si 0.68788(8) 0.43273(7) 0.13198(4) 0.01807(18) Uani 1 1 d .
Si4 Si 0.31117(7) 0.49904(7) 0.33560(3) 0.01405(17) Uani 1 1 d .
N1 N 0.4289(2) -0.00637(19) 0.17548(10) 0.0159(5) Uani 1 1 d .
N2 N 0.6576(2) 0.09119(19) 0.33594(10) 0.0142(5) Uani 1 1 d .
N3 N 0.6470(2) 0.48151(19) 0.19452(10) 0.0144(5) Uani 1 1 d .
N4 N 0.4499(2) 0.46643(19) 0.32374(10) 0.0143(5) Uani 1 1 d .
O1 O 0.34888(18) 0.04065(15) 0.30346(8) 0.0161(4) Uani 1 1 d .
O2 O 0.34154(18) 0.38512(15) 0.17742(8) 0.0163(4) Uani 1 1 d .
C1 C 0.3237(3) -0.0734(2) 0.31615(14) 0.0194(7) Uani 1 1 d .
H1A H 0.3915 -0.0795 0.3488 0.023 Uiso 1 1 calc R
H1B H 0.3222 -0.1259 0.2814 0.023 Uiso 1 1 calc R
C2 C 0.1923(3) -0.0981(3) 0.33256(14) 0.0251(7) Uani 1 1 d .
H2A H 0.1857 -0.1517 0.3606 0.030 Uiso 1 1 calc R
H2B H 0.1212 -0.1283 0.2977 0.030 Uiso 1 1 calc R
C3 C 0.1883(3) 0.0161(3) 0.36042(13) 0.0232(7) Uani 1 1 d .
H3A H 0.0975 0.0196 0.3585 0.028 Uiso 1 1 calc R
H3B H 0.2356 0.0341 0.4017 0.028 Uiso 1 1 calc R
C4 C 0.2554(3) 0.0938(3) 0.32356(13) 0.0211(7) Uani 1 1 d .
H4A H 0.1919 0.1030 0.2900 0.025 Uiso 1 1 calc R
H4B H 0.3006 0.1680 0.3470 0.025 Uiso 1 1 calc R
C5 C 0.2370(3) 0.2875(2) 0.14709(13) 0.0221(7) Uani 1 1 d .
H5A H 0.1795 0.2587 0.1735 0.027 Uiso 1 1 calc R
H5B H 0.2732 0.2275 0.1324 0.027 Uiso 1 1 calc R
C6 C 0.1629(3) 0.3275(3) 0.09698(15) 0.0351(9) Uani 1 1 d .
H6A H 0.0694 0.2865 0.0880 0.042 Uiso 1 1 calc R
H6B H 0.1989 0.3187 0.0615 0.042 Uiso 1 1 calc R
C7 C 0.1833(3) 0.4508(3) 0.11999(14) 0.0263(7) Uani 1 1 d .
H7A H 0.1722 0.4943 0.0876 0.032 Uiso 1 1 calc R
H7B H 0.1224 0.4604 0.1456 0.032 Uiso 1 1 calc R
C8 C 0.3219(3) 0.4846(2) 0.15375(13) 0.0202(7) Uani 1 1 d .
H8A H 0.3829 0.5079 0.1278 0.024 Uiso 1 1 calc R
H8B H 0.3356 0.5470 0.1856 0.024 Uiso 1 1 calc R
C9 C 0.5455(3) -0.0182(2) 0.16059(12) 0.0166(6) Uani 1 1 d .
C10 C 0.6385(3) 0.0678(3) 0.14210(12) 0.0196(7) Uani 1 1 d .
H10 H 0.6316 0.1451 0.1387 0.023 Uiso 1 1 calc R
C11 C 0.7415(3) 0.0244(3) 0.12930(13) 0.0272(8) Uani 1 1 d .
H11 H 0.8178 0.0649 0.1143 0.033 Uiso 1 1 calc R
C12 C 0.7155(3) -0.0871(3) 0.14026(14) 0.0277(8) Uani 1 1 d .
H12 H 0.7702 -0.1391 0.1344 0.033 Uiso 1 1 calc R
C13 C 0.5974(3) -0.1125(3) 0.16092(13) 0.0227(7) Uani 1 1 d .
H13 H 0.5563 -0.1851 0.1727 0.027 Uiso 1 1 calc R
C14 C 0.7518(3) 0.0704(2) 0.30545(12) 0.0143(6) Uani 1 1 d .
C15 C 0.8374(3) 0.1502(2) 0.28028(13) 0.0176(6) Uani 1 1 d .
H15 H 0.8376 0.2300 0.2802 0.021 Uiso 1 1 calc R
C16 C 0.9214(3) 0.0976(3) 0.25554(13) 0.0195(7) Uani 1 1 d .
H16 H 0.9927 0.1343 0.2364 0.023 Uiso 1 1 calc R
C17 C 0.8876(3) -0.0163(3) 0.26347(13) 0.0209(7) Uani 1 1 d .
H17 H 0.9315 -0.0735 0.2512 0.025 Uiso 1 1 calc R
C18 C 0.7822(3) -0.0340(2) 0.29267(12) 0.0165(6) Uani 1 1 d .
H18 H 0.7377 -0.1066 0.3036 0.020 Uiso 1 1 calc R
C19 C 0.2589(3) -0.2408(3) 0.14394(15) 0.0292(8) Uani 1 1 d .
H19A H 0.1698 -0.2833 0.1248 0.044 Uiso 1 1 calc R
H19B H 0.2737 -0.2476 0.1855 0.044 Uiso 1 1 calc R
H19C H 0.3208 -0.2701 0.1258 0.044 Uiso 1 1 calc R
C20 C 0.1511(3) -0.0418(3) 0.16404(14) 0.0266(8) Uani 1 1 d .
H20A H 0.1684 0.0391 0.1655 0.040 Uiso 1 1 calc R
H20B H 0.1496 -0.0604 0.2033 0.040 Uiso 1 1 calc R
H20C H 0.0667 -0.0790 0.1381 0.040 Uiso 1 1 calc R
C21 C 0.2610(3) -0.0825(2) 0.05405(13) 0.0208(7) Uani 1 1 d .
C22 C 0.3611(4) -0.1279(3) 0.02800(15) 0.0379(9) Uani 1 1 d .
H22A H 0.3458 -0.1263 -0.0141 0.057 Uiso 1 1 calc R
H22B H 0.3526 -0.2048 0.0351 0.057 Uiso 1 1 calc R
H22C H 0.4490 -0.0816 0.0464 0.057 Uiso 1 1 calc R
C23 C 0.1247(3) -0.1525(3) 0.02162(15) 0.0389(9) Uani 1 1 d .
H23A H 0.1137 -0.1458 -0.0199 0.058 Uiso 1 1 calc R
H23B H 0.0588 -0.1255 0.0378 0.058 Uiso 1 1 calc R
H23C H 0.1144 -0.2308 0.0263 0.058 Uiso 1 1 calc R
C24 C 0.2770(4) 0.0381(3) 0.04384(14) 0.0374(9) Uani 1 1 d .
H24A H 0.2710 0.0417 0.0021 0.056 Uiso 1 1 calc R
H24B H 0.3622 0.0845 0.0657 0.056 Uiso 1 1 calc R
H24C H 0.2082 0.0654 0.0571 0.056 Uiso 1 1 calc R
C25 C 0.6578(3) -0.0624(3) 0.42605(14) 0.0276(8) Uani 1 1 d .
H25A H 0.5701 -0.1082 0.4070 0.041 Uiso 1 1 calc R
H25B H 0.6698 -0.0615 0.4683 0.041 Uiso 1 1 calc R
H25C H 0.7224 -0.0938 0.4114 0.041 Uiso 1 1 calc R
C26 C 0.5532(3) 0.1406(3) 0.43749(13) 0.0262(7) Uani 1 1 d .
H26A H 0.5635 0.2175 0.4300 0.039 Uiso 1 1 calc R
H26B H 0.5638 0.1394 0.4796 0.039 Uiso 1 1 calc R
H26C H 0.4663 0.0945 0.4175 0.039 Uiso 1 1 calc R
C27 C 0.8457(3) 0.1692(3) 0.45323(13) 0.0210(7) Uani 1 1 d .
C28 C 0.9552(3) 0.1234(3) 0.43614(14) 0.0302(8) Uani 1 1 d .
H28A H 0.9580 0.1302 0.3953 0.045 Uiso 1 1 calc R
H28B H 0.9387 0.0447 0.4410 0.045 Uiso 1 1 calc R
H28C H 1.0388 0.1660 0.4612 0.045 Uiso 1 1 calc R
C29 C 0.8510(3) 0.1657(3) 0.51853(13) 0.0290(8) Uani 1 1 d .
H29A H 0.7799 0.1919 0.5301 0.044 Uiso 1 1 calc R
H29B H 0.9345 0.2139 0.5411 0.044 Uiso 1 1 calc R
H29C H 0.8421 0.0889 0.5260 0.044 Uiso 1 1 calc R
C30 C 0.8695(3) 0.2907(3) 0.44265(14) 0.0279(8) Uani 1 1 d .
H30A H 0.8664 0.2937 0.4010 0.042 Uiso 1 1 calc R
H30B H 0.9552 0.3345 0.4653 0.042 Uiso 1 1 calc R
H30C H 0.8021 0.3216 0.4549 0.042 Uiso 1 1 calc R
C31 C 0.7441(3) 0.5543(2) 0.23916(12) 0.0146(6) Uani 1 1 d .
C32 C 0.8540(3) 0.5291(2) 0.27356(13) 0.0182(6) Uani 1 1 d .
H32 H 0.8730 0.4549 0.2707 0.022 Uiso 1 1 calc R
C33 C 0.9313(3) 0.6268(3) 0.31166(13) 0.0209(7) Uani 1 1 d .
H33 H 1.0150 0.6340 0.3395 0.025 Uiso 1 1 calc R
C34 C 0.8693(3) 0.7132(2) 0.30315(13) 0.0197(7) Uani 1 1 d .
H34 H 0.9021 0.7919 0.3237 0.024 Uiso 1 1 calc R
C35 C 0.7535(3) 0.6681(2) 0.25928(12) 0.0172(6) Uani 1 1 d .
H35 H 0.6899 0.7097 0.2446 0.021 Uiso 1 1 calc R
C36 C 0.5727(3) 0.5213(2) 0.35806(12) 0.0151(6) Uani 1 1 d .
C37 C 0.6705(3) 0.4666(3) 0.37832(12) 0.0179(6) Uani 1 1 d .
H37 H 0.6611 0.3848 0.3699 0.021 Uiso 1 1 calc R
C38 C 0.7828(3) 0.5478(3) 0.41214(12) 0.0213(7) Uani 1 1 d .
H38 H 0.8639 0.5329 0.4330 0.026 Uiso 1 1 calc R
C39 C 0.7565(3) 0.6537(3) 0.41256(13) 0.0257(7) Uani 1 1 d .
H39 H 0.8164 0.7265 0.4337 0.031 Uiso 1 1 calc R
C40 C 0.6306(3) 0.6379(2) 0.37781(13) 0.0212(7) Uani 1 1 d .
H40 H 0.5878 0.6983 0.3698 0.025 Uiso 1 1 calc R
C41 C 0.5379(3) 0.3280(3) 0.08797(14) 0.0261(7) Uani 1 1 d .
H41A H 0.4715 0.3658 0.0752 0.039 Uiso 1 1 calc R
H41B H 0.5047 0.2725 0.1119 0.039 Uiso 1 1 calc R
H41C H 0.5591 0.2908 0.0538 0.039 Uiso 1 1 calc R
C42 C 0.8218(3) 0.3616(3) 0.14559(14) 0.0265(8) Uani 1 1 d .
H42A H 0.8317 0.3256 0.1083 0.040 Uiso 1 1 calc R
H42B H 0.7997 0.3052 0.1707 0.040 Uiso 1 1 calc R
H42C H 0.9036 0.4170 0.1648 0.040 Uiso 1 1 calc R
C43 C 0.7422(3) 0.5476(3) 0.08756(14) 0.0295(8) Uani 1 1 d .
C44 C 0.7675(5) 0.4975(3) 0.02968(17) 0.0576(13) Uani 1 1 d .
H44A H 0.6890 0.4404 0.0084 0.086 Uiso 1 1 calc R
H44B H 0.8396 0.4636 0.0378 0.086 Uiso 1 1 calc R
H44C H 0.7898 0.5565 0.0060 0.086 Uiso 1 1 calc R
C45 C 0.6366(4) 0.6088(3) 0.07450(16) 0.0388(9) Uani 1 1 d .
H45A H 0.6661 0.6688 0.0524 0.058 Uiso 1 1 calc R
H45B H 0.6199 0.6404 0.1113 0.058 Uiso 1 1 calc R
H45C H 0.5564 0.5561 0.0515 0.058 Uiso 1 1 calc R
C46 C 0.8691(4) 0.6332(3) 0.12115(17) 0.0416(10) Uani 1 1 d .
H46A H 0.9370 0.5952 0.1305 0.062 Uiso 1 1 calc R
H46B H 0.8539 0.6689 0.1573 0.062 Uiso 1 1 calc R
H46C H 0.8969 0.6900 0.0970 0.062 Uiso 1 1 calc R
C47 C 0.1709(3) 0.3956(3) 0.28434(13) 0.0215(7) Uani 1 1 d .
H47A H 0.1659 0.4149 0.2449 0.032 Uiso 1 1 calc R
H47B H 0.0900 0.3970 0.2971 0.032 Uiso 1 1 calc R
H47C H 0.1834 0.3208 0.2842 0.032 Uiso 1 1 calc R
C48 C 0.3066(3) 0.6423(2) 0.31928(14) 0.0233(7) Uani 1 1 d .
H48A H 0.3446 0.6570 0.2852 0.035 Uiso 1 1 calc R
H48B H 0.3566 0.6982 0.3530 0.035 Uiso 1 1 calc R
H48C H 0.2161 0.6460 0.3112 0.035 Uiso 1 1 calc R
C49 C 0.2866(3) 0.4898(2) 0.41299(12) 0.0166(6) Uani 1 1 d .
C50 C 0.2827(3) 0.3714(3) 0.42603(13) 0.0255(7) Uani 1 1 d .
H50A H 0.2090 0.3175 0.3992 0.038 Uiso 1 1 calc R
H50B H 0.2726 0.3668 0.4663 0.038 Uiso 1 1 calc R
H50C H 0.3639 0.3546 0.4209 0.038 Uiso 1 1 calc R
C51 C 0.1566(3) 0.5136(3) 0.41941(13) 0.0230(7) Uani 1 1 d .
H51A H 0.1593 0.5899 0.4126 0.034 Uiso 1 1 calc R
H51B H 0.1427 0.5053 0.4589 0.034 Uiso 1 1 calc R
H51C H 0.0852 0.4608 0.3908 0.034 Uiso 1 1 calc R
C52 C 0.3954(3) 0.5741(3) 0.45826(13) 0.0237(7) Uani 1 1 d .
H52A H 0.4791 0.5593 0.4560 0.036 Uiso 1 1 calc R
H52B H 0.3785 0.5671 0.4974 0.036 Uiso 1 1 calc R
H52C H 0.3982 0.6498 0.4503 0.036 Uiso 1 1 calc R
H1 H 0.624(3) 0.275(2) 0.2557(12) 0.016(8) Uiso 1 1 d .
H2 H 0.406(3) 0.228(2) 0.2463(12) 0.017(8) Uiso 1 1 d .

loop_
_atom_site_aniso_label
_atom_site_aniso_U_11
_atom_site_aniso_U_22
_atom_site_aniso_U_33
_atom_site_aniso_U_23
_atom_site_aniso_U_13
_atom_site_aniso_U_12
Er1 0.01221(7) 0.00979(7) 0.01206(7) 0.00080(5) 0.00241(5) 0.00324(5)
Er2 0.01212(7) 0.00990(7) 0.01340(7) 0.00175(5) 0.00443(5) 0.00353(5)
Fe1 0.0142(2) 0.0159(2) 0.0148(2) 0.00106(17) 0.00411(17) 0.00546(17)
Fe2 0.0113(2) 0.0127(2) 0.0151(2) 0.00179(17) 0.00250(17) 0.00268(16)
Si1 0.0166(4) 0.0164(4) 0.0156(4) -0.0020(3) 0.0017(3) 0.0014(3)
Si2 0.0181(4) 0.0182(4) 0.0147(4) 0.0006(3) 0.0034(3) 0.0045(3)
Si3 0.0197(4) 0.0175(4) 0.0180(4) 0.0023(3) 0.0091(4) 0.0037(3)
Si4 0.0131(4) 0.0158(4) 0.0145(4) 0.0026(3) 0.0051(3) 0.0046(3)
N1 0.0148(13) 0.0163(13) 0.0163(13) -0.0001(10) 0.0047(10) 0.0042(10)
N2 0.0129(12) 0.0176(13) 0.0138(13) 0.0033(10) 0.0026(10) 0.0067(10)
N3 0.0144(12) 0.0150(13) 0.0131(12) 0.0010(10) 0.0038(10) 0.0025(10)
N4 0.0115(12) 0.0161(13) 0.0148(13) -0.0010(10) 0.0044(10) 0.0028(10)
O1 0.0159(10) 0.0120(10) 0.0240(11) 0.0055(8) 0.0089(9) 0.0060(8)
O2 0.0168(11) 0.0132(10) 0.0164(11) 0.0006(8) 0.0008(8) 0.0024(8)
C1 0.0228(17) 0.0122(15) 0.0247(17) 0.0074(13) 0.0076(13) 0.0041(12)
C2 0.0232(17) 0.0253(18) 0.0269(18) 0.0083(14) 0.0087(14) 0.0030(14)
C3 0.0195(17) 0.0305(18) 0.0228(17) 0.0058(14) 0.0096(13) 0.0081(14)
C4 0.0203(16) 0.0222(17) 0.0249(17) 0.0021(13) 0.0087(13) 0.0110(13)
C5 0.0198(16) 0.0163(16) 0.0241(17) -0.0028(13) 0.0032(13) -0.0031(13)
C6 0.030(2) 0.035(2) 0.030(2) 0.0048(16) -0.0060(16) -0.0009(16)
C7 0.0231(18) 0.034(2) 0.0227(17) 0.0093(15) 0.0002(14) 0.0115(15)
C8 0.0238(17) 0.0161(16) 0.0216(17) 0.0061(13) 0.0024(13) 0.0073(13)
C9 0.0182(16) 0.0175(16) 0.0103(15) -0.0061(12) 0.0002(12) 0.0034(12)
C10 0.0197(16) 0.0230(17) 0.0145(16) 0.0012(13) 0.0024(13) 0.0046(13)
C11 0.0224(17) 0.045(2) 0.0143(16) 0.0018(15) 0.0062(13) 0.0084(15)
C12 0.0235(18) 0.035(2) 0.0234(18) -0.0108(15) 0.0030(14) 0.0126(15)
C13 0.0226(17) 0.0201(17) 0.0221(17) -0.0060(13) 0.0001(13) 0.0065(13)
C14 0.0115(14) 0.0175(15) 0.0124(15) 0.0009(12) -0.0016(11) 0.0044(12)
C15 0.0151(15) 0.0149(15) 0.0213(16) 0.0036(12) 0.0020(12) 0.0025(12)
C16 0.0122(15) 0.0268(17) 0.0189(16) 0.0069(13) 0.0024(12) 0.0034(13)
C17 0.0171(16) 0.0277(18) 0.0213(17) 0.0039(13) 0.0024(13) 0.0132(14)
C18 0.0156(15) 0.0188(16) 0.0169(16) 0.0042(12) 0.0032(12) 0.0073(12)
C19 0.0284(19) 0.0216(18) 0.032(2) 0.0010(15) 0.0030(15) -0.0001(14)
C20 0.0199(17) 0.0333(19) 0.0218(17) -0.0037(14) 0.0024(14) 0.0032(14)
C21 0.0210(16) 0.0217(17) 0.0147(16) -0.0029(13) 0.0000(13) 0.0016(13)
C22 0.044(2) 0.055(3) 0.0184(18) -0.0020(17) 0.0108(16) 0.0198(19)
C23 0.032(2) 0.048(2) 0.0210(19) -0.0031(16) -0.0044(16) -0.0075(17)
C24 0.060(3) 0.031(2) 0.0154(17) 0.0030(15) 0.0021(17) 0.0063(18)
C25 0.0312(19) 0.0224(18) 0.0274(18) 0.0073(14) 0.0039(15) 0.0044(15)
C26 0.0241(18) 0.0321(19) 0.0199(17) -0.0021(14) 0.0058(14) 0.0051(14)
C27 0.0212(16) 0.0250(17) 0.0162(16) 0.0008(13) 0.0037(13) 0.0064(13)
C28 0.0229(18) 0.042(2) 0.0226(18) -0.0025(15) -0.0012(14) 0.0107(16)
C29 0.0283(19) 0.039(2) 0.0178(17) 0.0026(15) 0.0004(14) 0.0096(16)
C30 0.0218(17) 0.0211(17) 0.0323(19) 0.0026(14) -0.0014(15) -0.0041(14)
C31 0.0121(14) 0.0159(15) 0.0175(15) 0.0062(12) 0.0084(12) 0.0022(12)
C32 0.0150(15) 0.0195(16) 0.0232(17) 0.0054(13) 0.0085(13) 0.0064(12)
C33 0.0093(15) 0.0296(18) 0.0235(17) 0.0086(14) 0.0042(13) 0.0028(13)
C34 0.0184(16) 0.0135(15) 0.0241(17) 0.0045(13) 0.0041(13) -0.0020(12)
C35 0.0169(15) 0.0140(15) 0.0200(16) 0.0062(12) 0.0035(12) 0.0019(12)
C36 0.0136(15) 0.0187(15) 0.0125(15) 0.0000(12) 0.0069(12) 0.0013(12)
C37 0.0187(16) 0.0214(16) 0.0152(15) 0.0053(13) 0.0075(12) 0.0049(13)
C38 0.0168(16) 0.0343(19) 0.0120(15) 0.0082(13) 0.0028(12) 0.0038(14)
C39 0.0204(17) 0.0289(19) 0.0204(17) -0.0078(14) 0.0054(14) -0.0030(14)
C40 0.0187(16) 0.0191(16) 0.0238(17) -0.0068(13) 0.0069(13) 0.0037(13)
C41 0.0296(18) 0.0261(18) 0.0225(18) -0.0023(14) 0.0073(14) 0.0085(15)
C42 0.0210(17) 0.0272(18) 0.0325(19) -0.0016(15) 0.0123(15) 0.0070(14)
C43 0.045(2) 0.0256(18) 0.0230(18) 0.0089(14) 0.0195(16) 0.0074(16)
C44 0.105(4) 0.042(3) 0.037(2) 0.0128(19) 0.046(3) 0.015(2)
C45 0.055(3) 0.026(2) 0.030(2) 0.0111(16) 0.0031(18) 0.0039(17)
C46 0.038(2) 0.034(2) 0.054(3) 0.0166(19) 0.0215(19) -0.0008(17)
C47 0.0175(16) 0.0288(18) 0.0166(16) 0.0003(13) 0.0043(13) 0.0040(13)
C48 0.0278(18) 0.0224(17) 0.0261(18) 0.0106(14) 0.0103(14) 0.0126(14)
C49 0.0142(15) 0.0180(16) 0.0180(16) 0.0019(12) 0.0028(12) 0.0058(12)
C50 0.0349(19) 0.0251(18) 0.0186(17) 0.0061(14) 0.0075(14) 0.0099(15)
C51 0.0212(17) 0.0301(18) 0.0185(16) 0.0016(14) 0.0062(13) 0.0082(14)
C52 0.0251(18) 0.0290(18) 0.0154(16) -0.0019(13) 0.0041(13) 0.0069(14)

loop_
_atom_type_symbol
_atom_type_description
_atom_type_scat_dispersion_real
_atom_type_scat_dispersion_imag
_atom_type_scat_source
C C 0.0033 0.0016 'International Tables Vol C Tables 4.2.6.8 and 6.1.1.4'
H H 0.0000 0.0000 'International Tables Vol C Tables 4.2.6.8 and 6.1.1.4'
N N 0.0061 0.0033 'International Tables Vol C Tables 4.2.6.8 and 6.1.1.4'
O O 0.0106 0.0060 'International Tables Vol C Tables 4.2.6.8 and 6.1.1.4'
Si Si 0.0817 0.0704 'International Tables Vol C Tables 4.2.6.8 and 6.1.1.4'
Fe Fe 0.3463 0.8444 'International Tables Vol C Tables 4.2.6.8 and 6.1.1.4'
Er Er -0.2586 4.9576 'International Tables Vol C Tables 4.2.6.8 and 6.1.1.4'

loop_
_geom_angle_atom_site_label_1
_geom_angle_atom_site_label_2
_geom_angle_atom_site_label_3
_geom_angle
N1 Er1 N2 128.49(8)
N1 Er1 O1 93.66(8)
N2 Er1 O1 88.82(8)
N1 Er1 C14 108.15(8)
N2 Er1 C14 30.27(8)
O1 Er1 C14 114.41(7)
N1 Er1 C9 30.13(8)
N2 Er1 C9 108.26(8)
O1 Er1 C9 118.22(8)
C14 Er1 C9 81.57(8)
N1 Er1 Fe1 71.01(6)
N2 Er1 Fe1 71.29(6)
O1 Er1 Fe1 134.77(5)
C14 Er1 Fe1 41.66(6)
C9 Er1 Fe1 41.51(6)
N1 Er1 Er2 114.68(6)
N2 Er1 Er2 113.88(6)
O1 Er1 Er2 105.95(5)
C14 Er1 Er2 117.59(6)
C9 Er1 Er2 118.18(6)
Fe1 Er1 Er2 119.190(9)
N3 Er2 N4 128.23(8)
N3 Er2 O2 88.36(8)
N4 Er2 O2 96.68(7)
N3 Er2 C36 109.24(8)
N4 Er2 C36 30.17(8)
O2 Er2 C36 122.73(8)
N3 Er2 C31 29.67(8)
N4 Er2 C31 105.91(8)
O2 Er2 C31 112.21(7)
C36 Er2 C31 81.26(8)
N3 Er2 Fe2 70.60(6)
N4 Er2 Fe2 70.30(6)
O2 Er2 Fe2 135.58(5)
C36 Er2 Fe2 41.66(6)
C31 Er2 Fe2 41.06(6)
N3 Er2 Er1 116.73(6)
N4 Er2 Er1 111.25(6)
O2 Er2 Er1 105.73(5)
C36 Er2 Er1 112.44(6)
C31 Er2 Er1 122.16(6)
Fe2 Er2 Er1 118.636(9)
C17 Fe1 C11 115.25(13)
C17 Fe1 C16 41.06(12)
C11 Fe1 C16 102.00(13)
C17 Fe1 C12 98.36(13)
C11 Fe1 C12 40.69(13)
C16 Fe1 C12 114.43(12)
C17 Fe1 C18 40.82(11)
C11 Fe1 C18 152.41(12)
C16 Fe1 C18 68.61(12)
C12 Fe1 C18 117.82(13)
C17 Fe1 C13 116.66(12)
C11 Fe1 C13 68.41(13)
C16 Fe1 C13 151.17(12)
C12 Fe1 C13 40.75(12)
C18 Fe1 C13 106.77(12)
C17 Fe1 C10 154.38(12)
C11 Fe1 C10 40.57(12)
C16 Fe1 C10 123.28(12)
C12 Fe1 C10 68.03(13)
C18 Fe1 C10 164.79(11)
C13 Fe1 C10 67.75(12)
C17 Fe1 C15 68.29(12)
C11 Fe1 C15 122.38(13)
C16 Fe1 C15 40.41(11)
C12 Fe1 C15 153.01(12)
C18 Fe1 C15 67.92(11)
C13 Fe1 C15 166.23(12)
C10 Fe1 C15 113.89(12)
C17 Fe1 C9 155.56(12)
C11 Fe1 C9 68.02(12)
C16 Fe1 C9 162.74(12)
C12 Fe1 C9 67.82(12)
C18 Fe1 C9 126.69(11)
C13 Fe1 C9 39.99(11)
C10 Fe1 C9 40.21(11)
C15 Fe1 C9 132.34(11)
C17 Fe1 C14 68.14(11)
C11 Fe1 C14 161.36(13)
C16 Fe1 C14 67.93(11)
C12 Fe1 C14 157.35(13)
C18 Fe1 C14 40.35(11)
C13 Fe1 C14 127.90(12)
C10 Fe1 C14 131.17(11)
C15 Fe1 C14 40.04(11)
C9 Fe1 C14 117.18(11)
C17 Fe1 Er1 127.75(9)
C11 Fe1 Er1 115.81(9)
C16 Fe1 Er1 116.29(9)
C12 Fe1 Er1 127.97(9)
C18 Fe1 Er1 91.09(8)
C13 Fe1 Er1 91.83(8)
C10 Fe1 Er1 75.24(8)
C15 Fe1 Er1 75.88(8)
C9 Fe1 Er1 60.32(8)
C14 Fe1 Er1 59.96(7)
C34 Fe2 C39 100.68(13)
C34 Fe2 C38 123.24(12)
C39 Fe2 C38 41.09(13)
C34 Fe2 C33 40.99(12)
C39 Fe2 C33 110.01(12)
C38 Fe2 C33 103.49(12)
C34 Fe2 C40 112.12(12)
C39 Fe2 C40 40.78(12)
C38 Fe2 C40 68.81(13)
C33 Fe2 C40 143.75(12)
C34 Fe2 C35 40.90(11)
C39 Fe2 C35 125.53(13)
C38 Fe2 C35 162.72(12)
C33 Fe2 C35 68.53(12)
C40 Fe2 C35 108.01(12)
C34 Fe2 C32 68.30(12)
C39 Fe2 C32 145.56(12)
C38 Fe2 C32 116.64(12)
C33 Fe2 C32 40.38(12)
C40 Fe2 C32 173.60(12)
C35 Fe2 C32 67.86(12)
C34 Fe2 C37 163.60(12)
C39 Fe2 C37 68.02(12)
C38 Fe2 C37 40.54(11)
C33 Fe2 C37 129.88(12)
C40 Fe2 C37 67.66(12)
C35 Fe2 C37 155.48(11)
C32 Fe2 C37 113.88(12)
C34 Fe2 C31 68.07(11)
C39 Fe2 C31 165.53(12)
C38 Fe2 C31 152.86(12)
C33 Fe2 C31 67.99(11)
C40 Fe2 C31 133.44(12)
C35 Fe2 C31 40.00(11)
C32 Fe2 C31 40.33(11)
C37 Fe2 C31 124.87(11)
C34 Fe2 C36 148.26(12)
C39 Fe2 C36 67.63(11)
C38 Fe2 C36 67.97(11)
C33 Fe2 C36 169.81(12)
C40 Fe2 C36 39.90(11)
C35 Fe2 C36 121.23(11)
C32 Fe2 C36 137.41(11)
C37 Fe2 C36 39.95(11)
C31 Fe2 C36 116.90(11)
C34 Fe2 Er2 126.45(9)
C39 Fe2 Er2 126.64(9)
C38 Fe2 Er2 109.57(9)
C33 Fe2 Er2 121.64(9)
C40 Fe2 Er2 93.49(8)
C35 Fe2 Er2 87.40(8)
C32 Fe2 Er2 81.58(8)
C37 Fe2 Er2 69.24(8)
C31 Fe2 Er2 60.57(7)
C36 Fe2 Er2 59.14(7)
N1 Si1 C20 107.25(13)
N1 Si1 C19 112.56(13)
C20 Si1 C19 107.86(15)
N1 Si1 C21 112.94(13)
C20 Si1 C21 109.02(14)
C19 Si1 C21 107.06(14)
N2 Si2 C26 107.35(13)
N2 Si2 C25 112.96(13)
C26 Si2 C25 108.15(15)
N2 Si2 C27 113.61(13)
C26 Si2 C27 108.18(14)
C25 Si2 C27 106.40(14)
N3 Si3 C41 106.32(13)
N3 Si3 C42 113.28(14)
C41 Si3 C42 108.30(14)
N3 Si3 C43 112.44(13)
C41 Si3 C43 109.11(15)
C42 Si3 C43 107.27(15)
N4 Si4 C47 106.96(13)
N4 Si4 C48 112.66(13)
C47 Si4 C48 107.52(14)
N4 Si4 C49 112.88(12)
C47 Si4 C49 108.29(13)
C48 Si4 C49 108.31(13)
C9 N1 Si1 119.65(19)
C9 N1 Er1 97.27(16)
Si1 N1 Er1 142.27(13)
C14 N2 Si2 119.42(18)
C14 N2 Er1 96.50(15)
Si2 N2 Er1 143.90(13)
C31 N3 Si3 119.47(18)
C31 N3 Er2 98.78(16)
Si3 N3 Er2 130.50(13)
C36 N4 Si4 122.37(19)
C36 N4 Er2 96.44(16)
Si4 N4 Er2 137.89(13)
C1 O1 C4 109.9(2)
C1 O1 Er1 120.35(15)
C4 O1 Er1 129.79(16)
C5 O2 C8 109.5(2)
C5 O2 Er2 128.54(16)
C8 O2 Er2 121.95(16)
O1 C1 C2 105.2(2)
C1 C2 C3 102.8(2)
C4 C3 C2 102.9(2)
O1 C4 C3 105.2(2)
O2 C5 C6 105.5(2)
C5 C6 C7 103.1(2)
C8 C7 C6 102.2(2)
O2 C8 C7 105.4(2)
N1 C9 C13 129.1(3)
N1 C9 C10 124.7(3)
C13 C9 C10 106.2(3)
N1 C9 Fe1 128.93(19)
C13 C9 Fe1 67.28(16)
C10 C9 Fe1 67.85(16)
N1 C9 Er1 52.60(13)
C13 C9 Er1 125.9(2)
C10 C9 Er1 97.02(17)
Fe1 C9 Er1 78.16(8)
C11 C10 C9 108.6(3)
C11 C10 Fe1 68.37(17)
C9 C10 Fe1 71.94(16)
C12 C11 C10 108.0(3)
C12 C11 Fe1 69.70(18)
C10 C11 Fe1 71.06(17)
C11 C12 C13 108.1(3)
C11 C12 Fe1 69.61(18)
C13 C12 Fe1 70.26(17)
C12 C13 C9 108.9(3)
C12 C13 Fe1 68.99(17)
C9 C13 Fe1 72.73(17)
N2 C14 C15 126.4(3)
N2 C14 C18 127.7(3)
C15 C14 C18 105.9(2)
N2 C14 Fe1 129.71(18)
C15 C14 Fe1 67.81(16)
C18 C14 Fe1 66.70(15)
N2 C14 Er1 53.23(12)
C15 C14 Er1 98.67(17)
C18 C14 Er1 124.28(18)
Fe1 C14 Er1 78.38(8)
C16 C15 C14 109.1(3)
C16 C15 Fe1 68.41(16)
C14 C15 Fe1 72.15(16)
C15 C16 C17 108.0(3)
C15 C16 Fe1 71.18(16)
C17 C16 Fe1 69.05(16)
C18 C17 C16 108.0(3)
C18 C17 Fe1 70.42(16)
C16 C17 Fe1 69.89(16)
C17 C18 C14 108.9(3)
C17 C18 Fe1 68.76(16)
C14 C18 Fe1 72.96(16)
C24 C21 C22 109.0(3)
C24 C21 C23 108.5(3)
C22 C21 C23 108.0(3)
C24 C21 Si1 110.0(2)
C22 C21 Si1 111.0(2)
C23 C21 Si1 110.3(2)
C30 C27 C29 109.0(3)
C30 C27 C28 108.9(3)
C29 C27 C28 108.0(3)
C30 C27 Si2 109.5(2)
C29 C27 Si2 109.6(2)
C28 C27 Si2 111.8(2)
N3 C31 C35 126.7(3)
N3 C31 C32 127.0(3)
C35 C31 C32 106.3(2)
N3 C31 Fe2 129.58(19)
C35 C31 Fe2 67.54(16)
C32 C31 Fe2 67.68(16)
N3 C31 Er2 51.55(13)
C35 C31 Er2 117.28(18)
C32 C31 Er2 106.88(18)
Fe2 C31 Er2 78.38(8)
C33 C32 C31 109.0(3)
C33 C32 Fe2 68.92(17)
C31 C32 Fe2 71.99(16)
C32 C33 C34 107.9(3)
C32 C33 Fe2 70.71(16)
C34 C33 Fe2 69.12(16)
C33 C34 C35 107.9(3)
C33 C34 Fe2 69.89(16)
C35 C34 Fe2 70.53(16)
C34 C35 C31 108.9(3)
C34 C35 Fe2 68.56(16)
C31 C35 Fe2 72.46(16)
N4 C36 C40 129.5(3)
N4 C36 C37 124.3(3)
C40 C36 C37 106.1(2)
N4 C36 Fe2 128.11(19)
C40 C36 Fe2 66.55(16)
C37 C36 Fe2 67.68(16)
N4 C36 Er2 53.39(13)
C40 C36 Er2 132.0(2)
C37 C36 Er2 89.58(17)
Fe2 C36 Er2 79.20(8)
C38 C37 C36 109.1(3)
C38 C37 Fe2 68.06(16)
C36 C37 Fe2 72.37(16)
C37 C38 C39 107.4(3)
C37 C38 Fe2 71.40(16)
C39 C38 Fe2 69.34(17)
C40 C39 C38 108.2(3)
C40 C39 Fe2 70.25(17)
C38 C39 Fe2 69.57(17)
C39 C40 C36 109.1(3)
C39 C40 Fe2 68.97(17)
C36 C40 Fe2 73.55(16)
C45 C43 C44 109.2(3)
C45 C43 C46 108.5(3)
C44 C43 C46 108.2(3)
C45 C43 Si3 110.0(2)
C44 C43 Si3 110.1(2)
C46 C43 Si3 110.9(2)
C52 C49 C50 109.0(2)
C52 C49 C51 107.7(2)
C50 C49 C51 108.8(2)
C52 C49 Si4 112.1(2)
C50 C49 Si4 109.1(2)
C51 C49 Si4 109.9(2)

loop_
_geom_bond_atom_site_label_1
_geom_bond_atom_site_label_2
_geom_bond_distance
Er1 N1 2.230(2)
Er1 N2 2.235(2)
Er1 O1 2.3162(19)
Er1 C14 2.773(3)
Er1 C9 2.785(3)
Er1 Fe1 3.1374(5)
Er1 Er2 3.5501(4)
Er2 N3 2.227(2)
Er2 N4 2.231(2)
Er2 O2 2.3185(18)
Er2 C36 2.762(3)
Er2 C31 2.810(3)
Er2 Fe2 3.1601(4)
Fe1 C17 2.024(3)
Fe1 C11 2.034(3)
Fe1 C16 2.035(3)
Fe1 C12 2.035(3)
Fe1 C18 2.045(3)
Fe1 C13 2.052(3)
Fe1 C10 2.070(3)
Fe1 C15 2.071(3)
Fe1 C9 2.125(3)
Fe1 C14 2.129(3)
Fe2 C34 2.028(3)
Fe2 C39 2.028(3)
Fe2 C38 2.032(3)
Fe2 C33 2.038(3)
Fe2 C40 2.045(3)
Fe2 C35 2.054(3)
Fe2 C32 2.061(3)
Fe2 C37 2.076(3)
Fe2 C31 2.119(3)
Fe2 C36 2.138(3)
Si1 N1 1.715(2)
Si1 C20 1.877(3)
Si1 C19 1.879(3)
Si1 C21 1.911(3)
Si2 N2 1.724(2)
Si2 C26 1.869(3)
Si2 C25 1.886(3)
Si2 C27 1.902(3)
Si3 N3 1.709(2)
Si3 C41 1.872(3)
Si3 C42 1.884(3)
Si3 C43 1.904(3)
Si4 N4 1.715(2)
Si4 C47 1.871(3)
Si4 C48 1.886(3)
Si4 C49 1.900(3)
N1 C9 1.409(4)
N2 C14 1.407(3)
N3 C31 1.407(4)
N4 C36 1.397(4)
O1 C1 1.460(3)
O1 C4 1.462(3)
O2 C5 1.461(3)
O2 C8 1.465(3)
C1 C2 1.508(4)
C2 C3 1.525(4)
C3 C4 1.510(4)
C5 C6 1.511(4)
C6 C7 1.531(5)
C7 C8 1.505(4)
C9 C13 1.430(4)
C9 C10 1.443(4)
C10 C11 1.423(4)
C11 C12 1.415(5)
C12 C13 1.423(4)
C14 C15 1.439(4)
C14 C18 1.442(4)
C15 C16 1.419(4)
C16 C17 1.423(4)
C17 C18 1.419(4)
C21 C24 1.526(4)
C21 C22 1.534(4)
C21 C23 1.535(4)
C27 C30 1.534(4)
C27 C29 1.535(4)
C27 C28 1.538(4)
C31 C35 1.429(4)
C31 C32 1.442(4)
C32 C33 1.415(4)
C33 C34 1.423(4)
C34 C35 1.426(4)
C36 C40 1.430(4)
C36 C37 1.441(4)
C37 C38 1.424(4)
C38 C39 1.425(4)
C39 C40 1.419(4)
C43 C45 1.536(5)
C43 C44 1.539(5)
C43 C46 1.541(5)
C49 C52 1.533(4)
C49 C50 1.538(4)
C49 C51 1.542(4)
